data_2014026
loop_
_publ_author_name
'Reddy, C. Malla'
'Nangia, Ashwini'
'Jetti, Ram K. R.'
'Boese, Roland'

_publ_section_title
;
 Triphenyl(3,4,5-triiodophenyl)methane
;
_journal_issue 5
_journal_name_full 'Acta Crystallographica Section C'
_journal_page_first o331
_journal_page_last o333
_journal_paper_doi 10.1107/S0108270104006146
_journal_volume 60
_journal_year 2004
_chemical_formula_iupac 'C25 H17 I3'
_chemical_formula_moiety 'C25 H17 I3'
_chemical_formula_sum 'C25 H17 I3'
_chemical_formula_weight 698.09
_chemical_melting_point 483
_chemical_name_common 3,4,5-Triiodotetraphenylmethane
_chemical_name_systematic Triphenyl(3,4,5-triiodophenyl)methane
_space_group_IT_number 2
_symmetry_cell_setting triclinic
_symmetry_space_group_name_Hall '-P 1'
_symmetry_space_group_name_H-M 'P -1'
_atom_sites_solution_hydrogens geom
_atom_sites_solution_primary direct
_atom_sites_solution_secondary difmap
_cell_angle_alpha 108.031(6)
_cell_angle_beta 95.774(6)
_cell_angle_gamma 111.805(6)
_cell_formula_units_Z 4
_cell_length_a 11.567(4)
_cell_length_b 12.833(4)
_cell_length_c 17.572(6)
_cell_measurement_reflns_used 6227
_cell_measurement_temperature 203(2)
_cell_measurement_theta_max 28.171
_cell_measurement_theta_min 2.509
_cell_volume 2233.1(13)
_computing_cell_refinement SMART
_computing_data_collection 'SMART (Bruker, 1997)'
_computing_data_reduction 'SAINT (Bruker, 2000)'
_computing_molecular_graphics SHELXTL
_computing_publication_material SHELXTL
_computing_structure_refinement SHELXTL
_computing_structure_solution 'SHELXTL (Bruker, 2001)'
_diffrn_ambient_temperature 203(2)
_diffrn_detector_area_resol_mean 8.192
_diffrn_measured_fraction_theta_full 0.960
_diffrn_measured_fraction_theta_max 0.960
_diffrn_measurement_device_type 'Bruker SMART CCD area-detector'
_diffrn_measurement_method \w
_diffrn_radiation_monochromator graphite
_diffrn_radiation_source 'fine-focus sealed tube'
_diffrn_radiation_type MoK\a
_diffrn_radiation_wavelength 0.71073
_diffrn_reflns_av_R_equivalents 0.0361
_diffrn_reflns_av_sigmaI/netI 0.0454
_diffrn_reflns_limit_h_max 15
_diffrn_reflns_limit_h_min -15
_diffrn_reflns_limit_k_max 17
_diffrn_reflns_limit_k_min -17
_diffrn_reflns_limit_l_max 22
_diffrn_reflns_limit_l_min -23
_diffrn_reflns_number 27474
_diffrn_reflns_theta_full 28.40
_diffrn_reflns_theta_max 28.40
_diffrn_reflns_theta_min 1.80
_diffrn_standards_number 0
_exptl_absorpt_coefficient_mu 4.207
_exptl_absorpt_correction_T_max 0.450
_exptl_absorpt_correction_T_min 0.212
_exptl_absorpt_correction_type empirical
_exptl_absorpt_process_details '(SADABS; Blessing, 1995)'
_exptl_crystal_colour colourless
_exptl_crystal_density_diffrn 2.076
_exptl_crystal_density_meas ?
_exptl_crystal_density_method 'not measured'
_exptl_crystal_description plate
_exptl_crystal_F_000 1304
_exptl_crystal_size_max 0.56
_exptl_crystal_size_mid 0.32
_exptl_crystal_size_min 0.19
_refine_diff_density_max 3.737
_refine_diff_density_min -2.969
_refine_ls_extinction_method none
_refine_ls_goodness_of_fit_ref 1.042
_refine_ls_hydrogen_treatment constr
_refine_ls_matrix_type full
_refine_ls_number_parameters 505
_refine_ls_number_reflns 10771
_refine_ls_number_restraints 0
_refine_ls_restrained_S_all 1.042
_refine_ls_R_factor_all 0.0758
_refine_ls_R_factor_gt 0.0587
_refine_ls_shift/su_max 0.001
_refine_ls_shift/su_mean 0.000
_refine_ls_structure_factor_coef Fsqd
_refine_ls_weighting_details 'calc w = 1/[\s^2^(Fo^2^)+(0.1061P)^2^+8.9076P] where P=(Fo^2^+2Fc^2^)/3'
_refine_ls_weighting_scheme calc
_refine_ls_wR_factor_gt 0.1707
_refine_ls_wR_factor_ref 0.1843
_reflns_number_gt 8116
_reflns_number_total 10771
_reflns_threshold_expression I>2\s(I)
_cod_data_source_file jz1609.cif
_cod_data_source_block I
_cod_depositor_comments
;
The following automatic conversions were performed:

'_exptl_crystal_density_meas' value 'not measured' was changed to '?'
- the value is perceived as not measured.

Automatic conversion script
Id: cif_fix_values 3008 2015-01-20 13:52:24Z robertas 
;
_cod_original_cell_volume 2233.0(13)
_cod_database_code 2014026
_cod_database_fobs_code 2014026

loop_
_symmetry_equiv_pos_as_xyz
'x, y, z'
'-x, -y, -z'

loop_
_atom_site_label
_atom_site_fract_x
_atom_site_fract_y
_atom_site_fract_z
_atom_site_U_iso_or_equiv
_atom_site_adp_type
_atom_site_calc_flag
_atom_site_refinement_flags
_atom_site_occupancy
_atom_site_disorder_assembly
_atom_site_disorder_group
_atom_site_type_symbol
I1 0.67441(4) 0.65232(4) 0.87897(3) 0.04441(15) Uani d . 1 . . I
I2 0.81378(5) 0.95854(5) 0.88622(4) 0.04732(15) Uani d . 1 . . I
I3 1.15151(4) 1.08391(4) 0.88198(3) 0.04028(14) Uani d . 1 . . I
C0 1.1517(5) 0.6519(5) 0.8588(4) 0.0245(11) Uani d . 1 . . C
C1 1.0656(6) 0.7194(5) 0.8657(4) 0.0244(11) Uani d . 1 . . C
C2 0.9369(6) 0.6707(5) 0.8691(4) 0.0270(12) Uani d . 1 . . C
H2A 0.8977 0.5911 0.8674 0.032 Uiso d R 1 . . H
C3 0.8666(6) 0.7386(6) 0.8748(4) 0.0292(12) Uani d . 1 . . C
C4 0.9190(6) 0.8575(6) 0.8771(4) 0.0281(12) Uani d . 1 . . C
C5 1.0500(6) 0.9061(5) 0.8755(4) 0.0268(12) Uani d . 1 . . C
C6 1.1191(6) 0.8380(6) 0.8685(4) 0.0274(12) Uani d . 1 . . C
H6A 1.2050 0.8723 0.8656 0.033 Uiso d R 1 . . H
C7 1.1804(6) 0.6215(5) 0.7724(4) 0.0303(13) Uani d . 1 . . C
C8 1.2591(8) 0.5631(7) 0.7548(5) 0.0434(17) Uani d . 1 . . C
H8A 1.2994 0.5476 0.7965 0.052 Uiso d R 1 . . H
C9 1.2793(10) 0.5270(8) 0.6762(5) 0.054(2) Uani d . 1 . . C
H9A 1.3316 0.4857 0.6652 0.065 Uiso d R 1 . . H
C10 1.2253(11) 0.5499(8) 0.6146(6) 0.065(3) Uani d . 1 . . C
H10A 1.2425 0.5279 0.5622 0.078 Uiso d R 1 . . H
C11 1.1445(9) 0.6062(8) 0.6311(5) 0.049(2) Uani d . 1 . . C
H11A 1.1047 0.6207 0.5886 0.059 Uiso d R 1 . . H
C12 1.1204(7) 0.6424(7) 0.7090(4) 0.0405(16) Uani d . 1 . . C
H12A 1.0647 0.6801 0.7188 0.049 Uiso d R 1 . . H
C13 1.0852(6) 0.5254(5) 0.8656(4) 0.0265(12) Uani d . 1 . . C
C14 1.1283(7) 0.4952(6) 0.9287(5) 0.0354(14) Uani d . 1 . . C
H14A 1.1980 0.5549 0.9726 0.043 Uiso d R 1 . . H
C15 1.0706(7) 0.3781(7) 0.9285(5) 0.0388(16) Uani d . 1 . . C
H15A 1.1020 0.3596 0.9716 0.047 Uiso d R 1 . . H
C16 0.9683(8) 0.2907(7) 0.8654(5) 0.0434(18) Uani d . 1 . . C
H16A 0.9299 0.2116 0.8648 0.052 Uiso d R 1 . . H
C17 0.9210(8) 0.3184(6) 0.8023(5) 0.0426(17) Uani d . 1 . . C
H17A 0.8491 0.2587 0.7599 0.051 Uiso d R 1 . . H
C18 0.9803(7) 0.4352(6) 0.8015(5) 0.0366(14) Uani d . 1 . . C
H18A 0.9493 0.4530 0.7578 0.044 Uiso d R 1 . . H
C19 1.2725(6) 0.7357(5) 0.9294(4) 0.0258(11) Uani d . 1 . . C
C20 1.3978(6) 0.7806(6) 0.9202(4) 0.0332(13) Uani d . 1 . . C
H20A 1.4125 0.7575 0.8671 0.040 Uiso d R 1 . . H
C21 1.5015(7) 0.8591(7) 0.9875(5) 0.0422(16) Uani d . 1 . . C
H21A 1.5850 0.8888 0.9796 0.051 Uiso d R 1 . . H
C22 1.4820(7) 0.8937(7) 1.0669(5) 0.0408(16) Uani d . 1 . . C
H22A 1.5518 0.9455 1.1129 0.049 Uiso d R 1 . . H
C23 1.3586(7) 0.8504(6) 1.0765(4) 0.0372(15) Uani d . 1 . . C
H23A 1.3445 0.8732 1.1297 0.045 Uiso d R 1 . . H
C24 1.2552(6) 0.7744(6) 1.0100(4) 0.0319(13) Uani d . 1 . . C
H24A 1.1718 0.7483 1.0184 0.038 Uiso d R 1 . . H
I1A 0.75055(7) 0.70015(6) 0.58410(4) 0.06328(19) Uani d . 1 . . I
I2A 0.98721(6) 1.00433(7) 0.67589(4) 0.06284(19) Uani d . 1 . . I
I3A 0.98113(5) 1.21282(5) 0.57529(3) 0.04652(15) Uani d . 1 . . I
C0A 0.5474(6) 0.8244(5) 0.3487(4) 0.0262(11) Uani d . 1 . . C
C1A 0.6603(6) 0.8738(6) 0.4247(4) 0.0307(13) Uani d . 1 . . C
C2A 0.6681(7) 0.7929(7) 0.4617(4) 0.0355(14) Uani d . 1 . . C
H2AA 0.6077 0.7114 0.4382 0.043 Uiso d R 1 . . H
C3A 0.7619(8) 0.8303(7) 0.5317(5) 0.0402(16) Uani d . 1 . . C
C4A 0.8541(7) 0.9494(7) 0.5683(4) 0.0398(16) Uani d . 1 . . C
C5A 0.8489(6) 1.0303(6) 0.5304(4) 0.0332(14) Uani d . 1 . . C
C6A 0.7511(6) 0.9909(6) 0.4605(4) 0.0308(13) Uani d . 1 . . C
H6AA 0.7478 1.0469 0.4372 0.037 Uiso d R 1 . . H
C7A 0.5774(6) 0.7555(5) 0.2706(4) 0.0287(12) Uani d . 1 . . C
C8A 0.4943(7) 0.7194(6) 0.1931(4) 0.0335(13) Uani d . 1 . . C
H8AA 0.4214 0.7354 0.1899 0.040 Uiso d R 1 . . H
C9A 0.5223(8) 0.6596(6) 0.1217(5) 0.0395(15) Uani d . 1 . . C
H9AA 0.4655 0.6335 0.0706 0.047 Uiso d R 1 . . H
C10A 0.6269(8) 0.6379(6) 0.1232(5) 0.0410(17) Uani d . 1 . . C
H10B 0.6429 0.5974 0.0738 0.049 Uiso d R 1 . . H
C11A 0.7131(7) 0.6764(6) 0.1997(5) 0.0395(16) Uani d . 1 . . C
H11B 0.7884 0.6641 0.2016 0.047 Uiso d R 1 . . H
C12A 0.6852(6) 0.7324(6) 0.2714(4) 0.0326(13) Uani d . 1 . . C
H12B 0.7408 0.7553 0.3223 0.039 Uiso d R 1 . . H
C13A 0.4292(6) 0.7407(6) 0.3683(4) 0.0286(12) Uani d . 1 . . C
C14A 0.3556(6) 0.6212(6) 0.3182(4) 0.0340(14) Uani d . 1 . . C
H14B 0.3734 0.5895 0.2672 0.041 Uiso d R 1 . . H
C15A 0.2550(7) 0.5455(7) 0.3414(5) 0.0398(15) Uani d . 1 . . C
H15B 0.2074 0.4637 0.3068 0.048 Uiso d R 1 . . H
C16A 0.2259(7) 0.5916(7) 0.4154(5) 0.0427(17) Uani d . 1 . . C
H16B 0.1569 0.5420 0.4307 0.051 Uiso d R 1 . . H
C17A 0.2988(7) 0.7109(7) 0.4664(5) 0.0385(15) Uani d . 1 . . C
H17B 0.2802 0.7422 0.5172 0.046 Uiso d R 1 . . H
C18A 0.3994(7) 0.7853(6) 0.4439(4) 0.0342(14) Uani d . 1 . . C
H18B 0.4482 0.8664 0.4796 0.041 Uiso d R 1 . . H
C19A 0.5257(6) 0.9286(6) 0.3320(4) 0.0281(12) Uani d . 1 . . C
C20A 0.4177(6) 0.9508(6) 0.3421(4) 0.0328(13) Uani d . 1 . . C
H20B 0.3552 0.9032 0.3625 0.039 Uiso d R 1 . . H
C21A 0.4006(8) 1.0433(7) 0.3222(5) 0.0449(17) Uani d . 1 . . C
H21B 0.3261 1.0551 0.3282 0.054 Uiso d R 1 . . H
C22A 0.4904(8) 1.1154(7) 0.2948(5) 0.0451(17) Uani d . 1 . . C
H22B 0.4799 1.1786 0.2832 0.054 Uiso d R 1 . . H
C23A 0.5993(8) 1.0943(7) 0.2838(5) 0.0429(16) Uani d . 1 . . C
H23B 0.6613 1.1427 0.2636 0.052 Uiso d R 1 . . H
C24A 0.6161(7) 1.0035(6) 0.3023(4) 0.0352(14) Uani d . 1 . . C
H24B 0.6902 0.9915 0.2950 0.042 Uiso d R 1 . . H

loop_
_atom_site_aniso_label
_atom_site_aniso_U_11
_atom_site_aniso_U_22
_atom_site_aniso_U_33
_atom_site_aniso_U_12
_atom_site_aniso_U_13
_atom_site_aniso_U_23
I1 0.0332(2) 0.0329(2) 0.0582(3) 0.01097(19) 0.0164(2) 0.0078(2)
I2 0.0482(3) 0.0437(3) 0.0647(4) 0.0277(2) 0.0202(2) 0.0272(3)
I3 0.0386(2) 0.0251(2) 0.0555(3) 0.01102(18) 0.0050(2) 0.0182(2)
C0 0.027(3) 0.020(3) 0.025(3) 0.009(2) 0.007(2) 0.007(2)
C1 0.029(3) 0.025(3) 0.021(3) 0.013(2) 0.004(2) 0.010(2)
C2 0.031(3) 0.021(3) 0.029(3) 0.010(2) 0.008(2) 0.011(2)
C3 0.031(3) 0.026(3) 0.026(3) 0.009(2) 0.005(2) 0.008(2)
C4 0.030(3) 0.028(3) 0.025(3) 0.014(2) 0.001(2) 0.009(2)
C5 0.034(3) 0.019(3) 0.024(3) 0.009(2) 0.002(2) 0.008(2)
C6 0.026(3) 0.027(3) 0.029(3) 0.010(2) 0.004(2) 0.013(2)
C7 0.038(3) 0.021(3) 0.026(3) 0.008(2) 0.011(2) 0.007(2)
C8 0.064(5) 0.035(4) 0.035(4) 0.025(4) 0.023(3) 0.009(3)
C9 0.089(7) 0.047(5) 0.043(5) 0.041(5) 0.037(5) 0.017(4)
C10 0.095(7) 0.048(5) 0.040(5) 0.019(5) 0.034(5) 0.011(4)
C11 0.061(5) 0.051(5) 0.025(3) 0.011(4) 0.009(3) 0.016(3)
C12 0.039(4) 0.035(4) 0.033(4) 0.004(3) 0.008(3) 0.009(3)
C13 0.031(3) 0.023(3) 0.026(3) 0.015(2) 0.010(2) 0.006(2)
C14 0.045(4) 0.036(4) 0.040(4) 0.025(3) 0.019(3) 0.020(3)
C15 0.052(4) 0.039(4) 0.044(4) 0.027(3) 0.025(3) 0.025(3)
C16 0.056(4) 0.031(4) 0.059(5) 0.025(3) 0.034(4) 0.023(3)
C17 0.047(4) 0.025(3) 0.051(4) 0.013(3) 0.015(3) 0.011(3)
C18 0.042(4) 0.024(3) 0.044(4) 0.015(3) 0.010(3) 0.012(3)
C19 0.031(3) 0.023(3) 0.024(3) 0.014(2) 0.006(2) 0.008(2)
C20 0.034(3) 0.039(4) 0.029(3) 0.015(3) 0.012(3) 0.015(3)
C21 0.029(3) 0.049(4) 0.049(4) 0.013(3) 0.010(3) 0.022(4)
C22 0.038(3) 0.038(4) 0.038(4) 0.014(3) -0.007(3) 0.010(3)
C23 0.046(4) 0.037(4) 0.029(3) 0.023(3) 0.003(3) 0.009(3)
C24 0.034(3) 0.033(3) 0.030(3) 0.019(3) 0.008(3) 0.008(3)
I1A 0.0868(5) 0.0682(4) 0.0534(4) 0.0454(4) 0.0150(3) 0.0319(3)
I2A 0.0518(3) 0.0753(4) 0.0500(3) 0.0245(3) 0.0005(3) 0.0157(3)
I3A 0.0349(2) 0.0432(3) 0.0455(3) 0.0141(2) -0.00098(19) 0.0026(2)
C0A 0.026(3) 0.026(3) 0.024(3) 0.011(2) 0.004(2) 0.007(2)
C1A 0.034(3) 0.035(3) 0.024(3) 0.017(3) 0.008(2) 0.009(3)
C2A 0.038(3) 0.037(4) 0.034(3) 0.020(3) 0.007(3) 0.012(3)
C3A 0.051(4) 0.049(4) 0.033(4) 0.031(4) 0.012(3) 0.019(3)
C4A 0.034(3) 0.060(5) 0.031(3) 0.029(3) 0.007(3) 0.012(3)
C5A 0.026(3) 0.040(4) 0.025(3) 0.014(3) 0.002(2) 0.003(3)
C6A 0.031(3) 0.033(3) 0.025(3) 0.015(3) 0.005(2) 0.005(3)
C7A 0.034(3) 0.023(3) 0.027(3) 0.012(2) 0.007(2) 0.008(2)
C8A 0.038(3) 0.033(3) 0.029(3) 0.017(3) 0.008(3) 0.009(3)
C9A 0.051(4) 0.030(3) 0.030(3) 0.012(3) 0.009(3) 0.008(3)
C10A 0.063(5) 0.030(3) 0.036(4) 0.023(3) 0.027(3) 0.011(3)
C11A 0.048(4) 0.030(3) 0.049(4) 0.022(3) 0.026(3) 0.014(3)
C12A 0.038(3) 0.035(3) 0.034(3) 0.022(3) 0.013(3) 0.015(3)
C13A 0.028(3) 0.030(3) 0.027(3) 0.012(2) 0.006(2) 0.010(2)
C14A 0.034(3) 0.033(3) 0.028(3) 0.011(3) 0.006(3) 0.008(3)
C15A 0.037(3) 0.034(4) 0.042(4) 0.008(3) -0.001(3) 0.018(3)
C16A 0.038(4) 0.050(4) 0.041(4) 0.013(3) 0.013(3) 0.025(4)
C17A 0.039(3) 0.048(4) 0.034(4) 0.020(3) 0.012(3) 0.018(3)
C18A 0.036(3) 0.033(3) 0.030(3) 0.013(3) 0.009(3) 0.009(3)
C19A 0.031(3) 0.027(3) 0.020(3) 0.010(2) 0.002(2) 0.004(2)
C20A 0.034(3) 0.034(3) 0.030(3) 0.018(3) 0.006(2) 0.009(3)
C21A 0.054(4) 0.040(4) 0.039(4) 0.028(4) 0.003(3) 0.005(3)
C22A 0.061(5) 0.033(4) 0.039(4) 0.023(4) 0.006(3) 0.008(3)
C23A 0.049(4) 0.031(4) 0.038(4) 0.009(3) 0.005(3) 0.011(3)
C24A 0.034(3) 0.033(3) 0.030(3) 0.011(3) 0.007(3) 0.006(3)

loop_
_atom_type_symbol
_atom_type_description
_atom_type_scat_dispersion_real
_atom_type_scat_dispersion_imag
_atom_type_scat_source
C C 0.0033 0.0016 'International Tables Vol C Tables 4.2.6.8 and 6.1.1.4'
H H 0.0000 0.0000 'International Tables Vol C Tables 4.2.6.8 and 6.1.1.4'
I I -0.4742 1.8119 'International Tables Vol C Tables 4.2.6.8 and 6.1.1.4'

loop_
_geom_angle_atom_site_label_1
_geom_angle_atom_site_label_2
_geom_angle_atom_site_label_3
_geom_angle
_geom_angle_publ_flag
C4A I2A I3 166.2(2) y
C5 I3 I2A 90.95(17) y
C19 C0 C1 105.4(5) ?
C19 C0 C7 113.4(5) ?
C1 C0 C7 110.7(5) ?
C19 C0 C13 110.9(5) ?
C1 C0 C13 112.7(5) ?
C7 C0 C13 104.0(5) ?
C6 C1 C2 117.4(5) ?
C6 C1 C0 117.8(5) ?
C2 C1 C0 124.8(5) ?
C3 C2 C1 120.6(5) ?
C3 C2 H2A 119.7 ?
C1 C2 H2A 119.7 ?
C2 C3 C4 122.6(6) ?
C2 C3 I1 116.0(4) ?
C4 C3 I1 121.4(5) ?
C3 C4 C5 116.0(6) ?
C3 C4 I2 122.3(5) ?
C5 C4 I2 121.7(4) ?
C6 C5 C4 121.4(5) ?
C6 C5 I3 115.5(4) ?
C4 C5 I3 123.1(4) ?
C5 C6 C1 122.0(6) ?
C5 C6 H6A 119.0 ?
C1 C6 H6A 119.0 ?
C8 C7 C12 118.6(6) ?
C8 C7 C0 119.3(6) ?
C12 C7 C0 121.9(6) ?
C7 C8 C9 120.7(8) ?
C7 C8 H8A 119.7 ?
C9 C8 H8A 119.6 ?
C10 C9 C8 121.6(9) ?
C10 C9 H9A 119.1 ?
C8 C9 H9A 119.2 ?
C9 C10 C11 118.1(8) ?
C9 C10 H10A 120.9 ?
C11 C10 H10A 120.9 ?
C10 C11 C12 121.8(8) ?
C10 C11 H11A 119.1 ?
C12 C11 H11A 119.1 ?
C11 C12 C7 119.1(8) ?
C11 C12 H12A 120.5 ?
C7 C12 H12A 120.5 ?
C14 C13 C18 118.1(6) ?
C14 C13 C0 124.2(6) ?
C18 C13 C0 117.7(6) ?
C13 C14 C15 121.6(7) ?
C13 C14 H14A 119.2 ?
C15 C14 H14A 119.2 ?
C16 C15 C14 119.8(7) ?
C16 C15 H15A 120.1 ?
C14 C15 H15A 120.1 ?
C15 C16 C17 120.1(7) ?
C15 C16 H16A 120.0 ?
C17 C16 H16A 120.0 ?
C16 C17 C18 120.3(7) ?
C16 C17 H17A 119.9 ?
C18 C17 H17A 119.9 ?
C13 C18 C17 120.2(7) ?
C13 C18 H18A 119.9 ?
C17 C18 H18A 119.9 ?
C20 C19 C24 117.1(6) ?
C20 C19 C0 125.4(5) ?
C24 C19 C0 117.5(5) ?
C21 C20 C19 121.5(6) ?
C21 C20 H20A 119.2 ?
C19 C20 H20A 119.2 ?
C20 C21 C22 120.2(6) ?
C20 C21 H21A 119.9 ?
C22 C21 H21A 119.9 ?
C23 C22 C21 118.6(7) ?
C23 C22 H22A 120.7 ?
C21 C22 H22A 120.7 ?
C22 C23 C24 121.6(7) ?
C22 C23 H23A 119.2 ?
C24 C23 H23A 119.2 ?
C23 C24 C19 121.0(6) ?
C23 C24 H24A 119.5 ?
C19 C24 H24A 119.5 ?
C7A C0A C13A 111.6(5) ?
C7A C0A C1A 110.3(5) ?
C13A C0A C1A 105.7(5) ?
C7A C0A C19A 106.0(5) ?
C13A C0A C19A 111.8(5) ?
C1A C0A C19A 111.6(5) ?
C6A C1A C2A 117.1(6) ?
C6A C1A C0A 125.1(6) ?
C2A C1A C0A 117.7(6) ?
C3A C2A C1A 121.6(7) ?
C3A C2A H2AA 119.2 ?
C1A C2A H2AA 119.2 ?
C2A C3A C4A 121.4(7) ?
C2A C3A I1A 116.5(6) ?
C4A C3A I1A 122.0(5) ?
C3A C4A C5A 117.3(6) ?
C3A C4A I2A 120.4(6) ?
C5A C4A I2A 122.2(6) ?
C6A C5A C4A 120.3(6) ?
C6A C5A I3A 116.7(5) ?
C4A C5A I3A 123.0(5) ?
C1A C6A C5A 122.2(6) ?
C1A C6A H6AA 118.8 ?
C5A C6A H6AA 118.9 ?
C12A C7A C8A 118.0(6) ?
C12A C7A C0A 123.5(6) ?
C8A C7A C0A 118.4(6) ?
C9A C8A C7A 118.9(7) ?
C9A C8A H8AA 120.5 ?
C7A C8A H8AA 120.5 ?
C10A C9A C8A 122.5(7) ?
C10A C9A H9AA 118.8 ?
C8A C9A H9AA 118.7 ?
C9A C10A C11A 119.5(6) ?
C9A C10A H10B 120.3 ?
C11A C10A H10B 120.3 ?
C12A C11A C10A 119.0(7) ?
C12A C11A H11B 120.6 ?
C10A C11A H11B 120.5 ?
C11A C12A C7A 122.0(7) ?
C11A C12A H12B 119.0 ?
C7A C12A H12B 119.0 ?
C14A C13A C18A 117.6(6) ?
C14A C13A C0A 123.5(6) ?
C18A C13A C0A 118.7(6) ?
C13A C14A C15A 121.6(6) ?
C13A C14A H14B 119.2 ?
C15A C14A H14B 119.2 ?
C16A C15A C14A 119.8(7) ?
C16A C15A H15B 120.1 ?
C14A C15A H15B 120.1 ?
C17A C16A C15A 119.3(7) ?
C17A C16A H16B 120.3 ?
C15A C16A H16B 120.3 ?
C16A C17A C18A 120.8(7) ?
C16A C17A H17B 119.6 ?
C18A C17A H17B 119.6 ?
C17A C18A C13A 120.8(6) ?
C17A C18A H18B 119.6 ?
C13A C18A H18B 119.6 ?
C20A C19A C24A 116.8(6) ?
C20A C19A C0A 123.9(6) ?
C24A C19A C0A 119.3(6) ?
C19A C20A C21A 121.2(7) ?
C19A C20A H20B 119.4 ?
C21A C20A H20B 119.4 ?
C22A C21A C20A 120.8(7) ?
C22A C21A H21B 119.6 ?
C20A C21A H21B 119.6 ?
C21A C22A C23A 119.0(7) ?
C21A C22A H22B 120.5 ?
C23A C22A H22B 120.5 ?
C24A C23A C22A 120.6(7) ?
C24A C23A H23B 119.6 ?
C22A C23A H23B 119.7 ?
C23A C24A C19A 121.6(7) ?
C23A C24A H24B 119.2 ?
C19A C24A H24B 119.1 ?

loop_
_geom_bond_atom_site_label_1
_geom_bond_atom_site_label_2
_geom_bond_site_symmetry_2
_geom_bond_distance
_geom_bond_publ_flag
I1 C3 . 2.104(6) ?
I2 C4 . 2.066(6) ?
I3 C5 . 2.103(6) ?
C0 C19 . 1.536(9) ?
C0 C1 . 1.535(8) ?
C0 C7 . 1.548(8) ?
C0 C13 . 1.567(8) ?
C1 C6 . 1.396(8) ?
C1 C2 . 1.400(8) ?
C2 C3 . 1.385(9) ?
C2 H2A . 0.9400 ?
C3 C4 . 1.402(9) ?
C4 C5 . 1.416(9) ?
C5 C6 . 1.375(9) ?
C6 H6A . 0.9400 ?
C7 C8 . 1.380(10) ?
C7 C12 . 1.399(11) ?
C8 C9 . 1.388(10) ?
C8 H8A . 0.9400 ?
C9 C10 . 1.357(15) ?
C9 H9A . 0.9400 ?
C10 C11 . 1.381(15) ?
C10 H10A . 0.9400 ?
C11 C12 . 1.396(10) ?
C11 H11A . 0.9400 ?
C12 H12A . 0.9400 ?
C13 C14 . 1.387(10) ?
C13 C18 . 1.398(10) ?
C14 C15 . 1.398(9) ?
C14 H14A . 0.9400 ?
C15 C16 . 1.367(12) ?
C15 H15A . 0.9400 ?
C16 C17 . 1.386(12) ?
C16 H16A . 0.9400 ?
C17 C18 . 1.403(9) ?
C17 H17A . 0.9400 ?
C18 H18A . 0.9400 ?
C19 C20 . 1.394(9) ?
C19 C24 . 1.409(9) ?
C20 C21 . 1.391(11) ?
C20 H20A . 0.9400 ?
C21 C22 . 1.396(11) ?
C21 H21A . 0.9400 ?
C22 C23 . 1.376(11) ?
C22 H22A . 0.9400 ?
C23 C24 . 1.376(10) ?
C23 H23A . 0.9400 ?
C24 H24A . 0.9400 ?
I1A C3A . 2.114(7) ?
I2A C4A . 2.055(7) ?
I3A C5A . 2.097(7) ?
C0A C7A . 1.537(8) ?
C0A C13A . 1.541(8) ?
C0A C1A . 1.550(9) ?
C0A C19A . 1.554(9) ?
C1A C6A . 1.366(9) ?
C1A C2A . 1.409(10) ?
C2A C3A . 1.378(10) ?
C2A H2AA . 0.9400 ?
C3A C4A . 1.389(12) ?
C4A C5A . 1.411(11) ?
C5A C6A . 1.399(9) ?
C6A H6AA . 0.9400 ?
C7A C12A . 1.384(9) ?
C7A C8A . 1.416(9) ?
C8A C9A . 1.392(10) ?
C8A H8AA . 0.9400 ?
C9A C10A . 1.338(11) ?
C9A H9AA . 0.9400 ?
C10A C11A . 1.414(12) ?
C10A H10B . 0.9400 ?
C11A C12A . 1.378(9) ?
C11A H11B . 0.9400 ?
C12A H12B . 0.9400 ?
C13A C14A . 1.376(9) ?
C13A C18A . 1.407(9) ?
C14A C15A . 1.402(10) ?
C14A H14B . 0.9400 ?
C15A C16A . 1.384(11) ?
C15A H15B . 0.9400 ?
C16A C17A . 1.378(11) ?
C16A H16B . 0.9400 ?
C17A C18A . 1.387(10) ?
C17A H17B . 0.9400 ?
C18A H18B . 0.9400 ?
C19A C20A . 1.397(9) ?
C19A C24A . 1.401(9) ?
C20A C21A . 1.410(10) ?
C20A H20B . 0.9400 ?
C21A C22A . 1.352(12) ?
C21A H21B . 0.9400 ?
C22A C23A . 1.402(12) ?
C22A H22B . 0.9400 ?
C23A C24A . 1.376(11) ?
C23A H23B . 0.9400 ?
C24A H24B . 0.9400 ?

loop_
_geom_contact_atom_site_label_1
_geom_contact_atom_site_label_2
_geom_contact_distance
_geom_contact_site_symmetry_1
_geom_contact_publ_flag
I2A I3 3.5571(15) . y
C10A I3 3.574(8) 2_776.01 y
C23 I2 3.649(8) 2_777.01 y

loop_
_geom_torsion_atom_site_label_1
_geom_torsion_atom_site_label_2
_geom_torsion_atom_site_label_3
_geom_torsion_atom_site_label_4
_geom_torsion
_geom_torsion_publ_flag
C2 C1 C0 C7 109.6(7) y
C2 C1 C0 C19 -127.5(7) y
C2 C1 C0 C13 -6.3(9) y
C6 C1 C0 C19 52.8(7) y
C6 C1 C0 C13 174.0(6) y
C6 C1 C0 C7 -70.1(7) y
C2A C1A C0A C7A -80.5(8) y
C2A C1A C0A C19A 162.0(6) y
C2A C1A C0A C13A 40.3(8) y
C6A C1A C0A C19A -15.9(10) y
C6A C1A C0A C13A -137.6(7) y
C6A C1A C0A C7A 101.6(8) y

loop_
_cod_related_entry_id
_cod_related_entry_database
_cod_related_entry_code
1 ChemSpider 21107580
